data_7154070
loop_
_publ_author_name
'Atzori, Matteo'
'Pop, Flavia'
'Cauchy, Thomas'
'Mercuri, Maria Laura'
'Avarvari, Narcis'

_publ_section_title
;
 Thiophene-benzoquinones: synthesis, crystal structures and preliminary
 coordination chemistry of derived anilate ligands.
;
_journal_issue 43
_journal_name_full 'Organic &amp; biomolecular chemistry'
_journal_page_first 8752
_journal_page_last 8763
_journal_paper_doi 10.1039/c4ob01582g
_journal_volume 12
_journal_year 2014
_chemical_formula_moiety 'C32 H32 Cu N2 O6 S2'
_chemical_formula_sum 'C32 H32 Cu N2 O6 S2'
_chemical_formula_weight 668.26
_chemical_name_systematic
;
 ?
;
_space_group_IT_number 14
_symmetry_cell_setting monoclinic
_symmetry_space_group_name_Hall '-P 2yn'
_symmetry_space_group_name_H-M 'P 1 21/n 1'
_atom_sites_solution_hydrogens geom
_atom_sites_solution_primary direct
_atom_sites_solution_secondary difmap
_audit_creation_method SHELXL-97
_cell_angle_alpha 90.00
_cell_angle_beta 92.51
_cell_angle_gamma 90.00
_cell_formula_units_Z 4
_cell_length_a 6.878
_cell_length_b 17.926
_cell_length_c 24.286
_cell_measurement_reflns_used 3691
_cell_measurement_temperature 150(2)
_cell_measurement_theta_max 24.20
_cell_measurement_theta_min 2.42
_cell_volume 2991.470
_computing_cell_refinement 'Dirax/lsq (Duisenberg & Schreurs, 1989-2000)'
_computing_data_collection KappaCCD
_computing_data_reduction 'Denzo and Scalepak'
_computing_structure_refinement 'SHELXL-97 (Sheldrick, 1997)'
_computing_structure_solution 'SIR 2004'
_diffrn_ambient_temperature 150(2)
_diffrn_measured_fraction_theta_full 0.986
_diffrn_measured_fraction_theta_max 0.986
_diffrn_measurement_device_type 'Nonius Kappa CCD'
_diffrn_measurement_method 'phi and omega scans'
_diffrn_radiation_monochromator graphite
_diffrn_radiation_source 'fine-focus sealed tube'
_diffrn_radiation_type MoK\a
_diffrn_radiation_wavelength 0.71073
_diffrn_reflns_av_R_equivalents 0.1197
_diffrn_reflns_av_sigmaI/netI 0.1066
_diffrn_reflns_limit_h_max 7
_diffrn_reflns_limit_h_min -7
_diffrn_reflns_limit_k_max 20
_diffrn_reflns_limit_k_min -20
_diffrn_reflns_limit_l_max 27
_diffrn_reflns_limit_l_min -27
_diffrn_reflns_number 24472
_diffrn_reflns_theta_full 24.20
_diffrn_reflns_theta_max 24.20
_diffrn_reflns_theta_min 2.42
_exptl_absorpt_coefficient_mu 0.918
_exptl_absorpt_correction_T_max 0.7451
_exptl_absorpt_correction_T_min 0.5019
_exptl_absorpt_correction_type multi-scan
_exptl_absorpt_process_details sadabs
_exptl_crystal_colour 'dark green'
_exptl_crystal_density_diffrn 1.484
_exptl_crystal_density_meas ?
_exptl_crystal_density_method 'not measured'
_exptl_crystal_description prism
_exptl_crystal_F_000 1388
_exptl_crystal_size_max 0.40
_exptl_crystal_size_mid 0.05
_exptl_crystal_size_min 0.05
_refine_diff_density_max 0.360
_refine_diff_density_min -0.463
_refine_diff_density_rms 0.092
_refine_ls_extinction_method none
_refine_ls_goodness_of_fit_ref 1.042
_refine_ls_hydrogen_treatment mixed
_refine_ls_matrix_type full
_refine_ls_number_parameters 403
_refine_ls_number_reflns 4727
_refine_ls_number_restraints 0
_refine_ls_restrained_S_all 1.042
_refine_ls_R_factor_all 0.1241
_refine_ls_R_factor_gt 0.0599
_refine_ls_shift/su_max 0.013
_refine_ls_shift/su_mean 0.001
_refine_ls_structure_factor_coef Fsqd
_refine_ls_weighting_details 'calc w=1/[\s^2^(Fo^2^)+(0.0583P)^2^+0.0000P] where P=(Fo^2^+2Fc^2^)/3'
_refine_ls_weighting_scheme calc
_refine_ls_wR_factor_gt 0.1169
_refine_ls_wR_factor_ref 0.1312
_reflns_number_gt 2890
_reflns_number_total 4727
_reflns_threshold_expression >2sigma(I)
_cod_data_source_file c4ob01582g2.cif
_cod_data_source_block 7
_cod_depositor_comments
;Adding full bibliography for 7154065--7154070.cif.

The following automatic conversions were performed:

'_exptl_crystal_density_meas' value 'not measured' was changed to '?'
- the value is perceived as not measured.

Automatic conversion script
Id: cif_fix_values 3008 2015-01-20 13:52:24Z robertas 
;
_cod_original_cell_volume 2991.5
_cod_original_sg_symbol_H-M 'P 21/n'
_cod_database_code 7154070

loop_
_symmetry_equiv_pos_as_xyz
'x, y, z'
'-x+1/2, y+1/2, -z+1/2'
'-x, -y, -z'
'x-1/2, -y-1/2, z-1/2'

loop_
_atom_site_label
_atom_site_type_symbol
_atom_site_fract_x
_atom_site_fract_y
_atom_site_fract_z
_atom_site_U_iso_or_equiv
_atom_site_adp_type
_atom_site_occupancy
_atom_site_symmetry_multiplicity
_atom_site_calc_flag
_atom_site_refinement_flags
_atom_site_disorder_assembly
_atom_site_disorder_group
S2 S 0.9220(6) -0.1837(3) 0.66817(17) 0.0248(11) Uani 0.574(5) 1 d P A 1
S1 S 0.5480(6) -0.2136(3) 0.35876(17) 0.0304(10) Uani 0.574(5) 1 d P A 1
C26 C 0.487(3) -0.0711(10) 0.3613(8) 0.026(6) Uiso 0.574(5) 1 d P A 1
H26 H 0.4736 -0.0219 0.3727 0.031 Uiso 0.574(5) 1 calc PR A 1
C30 C 0.993(3) -0.0475(11) 0.6462(9) 0.053(9) Uiso 0.574(5) 1 d P A 1
H30 H 1.0063 -0.0022 0.6282 0.064 Uiso 0.574(5) 1 calc PR A 1
S1' S 0.5054(10) -0.0520(4) 0.3564(2) 0.0264(14) Uani 0.426(5) 1 d P A 2
S2' S 0.9978(9) -0.0245(4) 0.6502(2) 0.0352(14) Uani 0.426(5) 1 d P A 2
C26' C 0.540(4) -0.1920(15) 0.3624(13) 0.057(13) Uiso 0.426(5) 1 d P A 2
H26' H 0.5721 -0.2399 0.3743 0.068 Uiso 0.426(5) 1 calc PR A 2
C30' C 0.929(3) -0.1648(11) 0.6612(9) 0.014(7) Uiso 0.426(5) 1 d P A 2
H30' H 0.8900 -0.2138 0.6551 0.017 Uiso 0.426(5) 1 calc PR A 2
O2 O 0.8387(4) 0.01634(17) 0.54771(12) 0.0204(8) Uani 1 1 d . . .
O1 O 0.6656(4) 0.00646(16) 0.45243(12) 0.0202(8) Uani 1 1 d . . .
Cu1 Cu 0.75439(8) 0.09037(3) 0.49509(2) 0.0195(2) Uani 1 1 d . . .
N2 N 0.8324(5) 0.1790(2) 0.53786(15) 0.0194(9) Uiso 1 1 d . . .
O3 O 0.8070(5) -0.24524(18) 0.56742(13) 0.0305(9) Uani 1 1 d . A .
O4 O 0.6662(5) -0.25563(18) 0.46447(13) 0.0287(8) Uani 1 1 d . . .
N1 N 0.6816(5) 0.1652(2) 0.43944(15) 0.0188(9) Uiso 1 1 d . . .
C20 C 0.7965(6) -0.0517(2) 0.53272(18) 0.0149(11) Uani 1 1 d . . .
C19 C 0.6996(6) -0.0567(3) 0.47589(18) 0.0174(11) Uani 1 1 d . . .
C24 C 0.6529(6) -0.1252(2) 0.45086(19) 0.0182(11) Uani 1 1 d . A .
C10 C 0.9063(6) 0.1800(3) 0.59008(19) 0.0216(11) Uani 1 1 d . . .
H7 H 0.9316 0.1350 0.6081 0.026 Uiso 1 1 calc R . .
C6 C 0.7970(6) 0.2453(3) 0.51223(19) 0.0194(11) Uani 1 1 d . . .
C1 C 0.6120(6) 0.1511(3) 0.38770(19) 0.0218(12) Uani 1 1 d . . .
H9 H 0.5850 0.1021 0.3773 0.026 Uiso 1 1 calc R . .
C29 C 0.9150(7) -0.1079(3) 0.62277(19) 0.0195(11) Uani 1 1 d . . .
C23 C 0.6971(6) -0.1919(3) 0.48245(19) 0.0205(11) Uani 1 1 d . A .
C25 C 0.5701(7) -0.1301(3) 0.3941(2) 0.0226(12) Uani 1 1 d . . .
C22 C 0.7838(7) -0.1855(3) 0.54253(19) 0.0208(11) Uani 1 1 d . . .
C3 C 0.6214(6) 0.2812(3) 0.36323(19) 0.0230(12) Uani 1 1 d . . .
C9 C 0.9454(7) 0.2455(3) 0.61740(19) 0.0226(12) Uani 1 1 d . . .
H16 H 0.9992 0.2441 0.6532 0.027 Uiso 1 1 calc R . .
C5 C 0.7185(6) 0.2371(2) 0.45419(18) 0.0178(11) Uani 1 1 d . . .
C7 C 0.8324(6) 0.3124(3) 0.53871(19) 0.0216(12) Uani 1 1 d . . .
H18 H 0.8064 0.3569 0.5202 0.026 Uiso 1 1 calc R . .
C8 C 0.9063(7) 0.3139(3) 0.5927(2) 0.0230(12) Uani 1 1 d . . .
C21 C 0.8346(6) -0.1136(2) 0.56566(19) 0.0182(11) Uani 1 1 d . A .
C11 C 0.5975(7) 0.3451(3) 0.3220(2) 0.0278(13) Uani 1 1 d . . .
C15 C 0.9467(8) 0.3867(3) 0.6242(2) 0.0303(13) Uani 1 1 d . . .
C4 C 0.6889(6) 0.2952(3) 0.41757(19) 0.0219(12) Uani 1 1 d . . .
H23 H 0.7138 0.3439 0.4290 0.026 Uiso 1 1 calc R . .
C2 C 0.5802(6) 0.2072(3) 0.3500(2) 0.0230(12) Uani 1 1 d . . .
H24 H 0.5300 0.1955 0.3148 0.028 Uiso 1 1 calc R . .
C27 C 0.4225(8) -0.1011(3) 0.3049(2) 0.0380(14) Uani 1 1 d . . .
H27 H 0.3744 -0.0729 0.2753 0.046 Uiso 1 1 calc R A 1
C12 C 0.5630(8) 0.3168(3) 0.2629(2) 0.0386(14) Uani 1 1 d . . .
H26A H 0.4448 0.2883 0.2603 0.058 Uiso 1 1 calc R . .
H26B H 0.6701 0.2858 0.2532 0.058 Uiso 1 1 calc R . .
H26C H 0.5526 0.3585 0.2381 0.058 Uiso 1 1 calc R . .
C14 C 0.7844(8) 0.3931(3) 0.3246(2) 0.0428(15) Uani 1 1 d . . .
H27A H 0.8072 0.4117 0.3614 0.064 Uiso 1 1 calc R . .
H27B H 0.7690 0.4342 0.2995 0.064 Uiso 1 1 calc R . .
H27C H 0.8930 0.3631 0.3146 0.064 Uiso 1 1 calc R . .
C28 C 0.4469(7) -0.1750(3) 0.3052(2) 0.0364(14) Uani 1 1 d . A .
H28 H 0.4059 -0.2036 0.2749 0.044 Uiso 1 1 calc R B 1
C13 C 0.4213(9) 0.3924(3) 0.3373(2) 0.0492(17) Uani 1 1 d . . .
H30A H 0.3060 0.3622 0.3352 0.074 Uiso 1 1 calc R . .
H30B H 0.4063 0.4335 0.3121 0.074 Uiso 1 1 calc R . .
H30C H 0.4415 0.4111 0.3741 0.074 Uiso 1 1 calc R . .
C18 C 1.1639(8) 0.3905(3) 0.6408(2) 0.0455(16) Uani 1 1 d . . .
H31A H 1.2387 0.3898 0.6084 0.068 Uiso 1 1 calc R . .
H31B H 1.1988 0.3483 0.6636 0.068 Uiso 1 1 calc R . .
H31C H 1.1904 0.4357 0.6610 0.068 Uiso 1 1 calc R . .
C32 C 1.0226(7) -0.1338(3) 0.7169(2) 0.0368(14) Uani 1 1 d . . .
H32 H 1.0539 -0.1547 0.7512 0.044 Uiso 1 1 calc R A 1
C17 C 0.8237(10) 0.3869(3) 0.6751(2) 0.061(2) Uani 1 1 d . . .
H33A H 0.8454 0.4325 0.6951 0.092 Uiso 1 1 calc R . .
H33B H 0.8601 0.3453 0.6982 0.092 Uiso 1 1 calc R . .
H33C H 0.6886 0.3830 0.6638 0.092 Uiso 1 1 calc R . .
C16 C 0.8952(8) 0.4561(3) 0.5900(2) 0.0431(16) Uani 1 1 d . . .
H34A H 0.9694 0.4564 0.5574 0.065 Uiso 1 1 calc R . .
H34B H 0.9249 0.4999 0.6114 0.065 Uiso 1 1 calc R . .
H34C H 0.7588 0.4555 0.5797 0.065 Uiso 1 1 calc R . .
C31 C 1.0605(8) -0.0614(3) 0.7071(2) 0.0392(15) Uani 1 1 d . A .
H31 H 1.1156 -0.0269 0.7318 0.047 Uiso 1 1 calc R C 1
O1W O 0.7075(11) -0.3949(3) 0.5146(3) 0.0595(18) Uani 1 1 d . . .
O2W O 0.6499(8) 0.4660(3) 0.4605(2) 0.0952(18) Uani 1 1 d . . .
H1W H 0.710(10) -0.363(4) 0.508(3) 0.04(3) Uiso 1 1 d . . .
H2W H 0.792(10) -0.388(5) 0.535(3) 0.08(3) Uiso 1 1 d . . .

loop_
_atom_site_aniso_label
_atom_site_aniso_U_11
_atom_site_aniso_U_22
_atom_site_aniso_U_33
_atom_site_aniso_U_23
_atom_site_aniso_U_13
_atom_site_aniso_U_12
S2 0.0279(19) 0.024(2) 0.0216(19) 0.0118(16) -0.0036(12) -0.0036(15)
S1 0.0296(19) 0.031(2) 0.0301(19) -0.0113(16) -0.0043(11) 0.0010(16)
S1' 0.040(3) 0.023(3) 0.015(2) -0.001(2) -0.0098(17) -0.002(2)
S2' 0.046(3) 0.037(3) 0.021(3) -0.007(2) -0.0123(16) -0.005(2)
O2 0.024(2) 0.018(2) 0.0186(19) -0.0031(15) -0.0022(14) -0.0024(15)
O1 0.029(2) 0.0144(19) 0.0171(19) 0.0019(15) -0.0008(15) -0.0004(15)
Cu1 0.0246(3) 0.0152(3) 0.0185(4) -0.0005(3) -0.0020(2) -0.0012(3)
O3 0.036(2) 0.022(2) 0.032(2) 0.0059(17) -0.0057(16) 0.0003(17)
O4 0.040(2) 0.017(2) 0.029(2) -0.0042(16) -0.0055(16) 0.0019(17)
C20 0.013(3) 0.013(3) 0.019(3) -0.001(2) 0.002(2) 0.003(2)
C19 0.015(3) 0.019(3) 0.019(3) 0.006(2) 0.004(2) 0.001(2)
C24 0.019(3) 0.012(3) 0.023(3) 0.000(2) -0.001(2) -0.001(2)
C10 0.024(3) 0.018(3) 0.023(3) 0.001(2) -0.002(2) 0.004(2)
C6 0.017(3) 0.017(3) 0.024(3) 0.001(2) 0.002(2) -0.006(2)
C1 0.024(3) 0.018(3) 0.023(3) -0.001(2) 0.000(2) -0.001(2)
C29 0.027(3) 0.014(3) 0.018(3) 0.002(2) 0.001(2) 0.001(2)
C23 0.014(3) 0.023(3) 0.024(3) -0.001(2) 0.004(2) 0.002(2)
C25 0.022(3) 0.023(3) 0.024(3) -0.002(2) 0.004(2) -0.005(2)
C22 0.021(3) 0.022(3) 0.020(3) 0.001(2) 0.008(2) 0.009(2)
C3 0.019(3) 0.027(3) 0.023(3) 0.001(2) 0.001(2) -0.002(2)
C9 0.028(3) 0.020(3) 0.020(3) -0.002(2) -0.004(2) -0.002(2)
C5 0.021(3) 0.016(3) 0.017(3) 0.000(2) -0.002(2) -0.001(2)
C7 0.023(3) 0.021(3) 0.021(3) -0.004(2) 0.000(2) 0.000(2)
C8 0.022(3) 0.020(3) 0.026(3) -0.005(2) -0.006(2) 0.000(2)
C21 0.019(3) 0.016(3) 0.020(3) -0.005(2) -0.001(2) -0.002(2)
C11 0.033(3) 0.016(3) 0.034(3) 0.003(2) -0.002(3) 0.000(2)
C15 0.045(3) 0.020(3) 0.025(3) 0.000(2) -0.008(3) 0.002(3)
C4 0.026(3) 0.015(3) 0.025(3) 0.001(2) -0.002(2) 0.000(2)
C2 0.021(3) 0.024(3) 0.024(3) -0.004(2) -0.003(2) 0.000(2)
C27 0.049(4) 0.035(4) 0.029(3) 0.003(3) -0.010(3) 0.003(3)
C12 0.050(4) 0.041(3) 0.024(3) 0.007(3) -0.008(3) -0.003(3)
C14 0.063(4) 0.029(3) 0.036(3) 0.008(3) -0.004(3) -0.012(3)
C28 0.033(3) 0.043(4) 0.033(3) -0.018(3) 0.000(3) -0.002(3)
C13 0.071(4) 0.049(4) 0.027(3) 0.006(3) -0.001(3) 0.023(3)
C18 0.062(4) 0.020(3) 0.052(4) -0.010(3) -0.027(3) -0.001(3)
C32 0.040(3) 0.042(4) 0.028(3) 0.007(3) 0.001(3) 0.007(3)
C17 0.104(6) 0.036(4) 0.045(4) -0.012(3) 0.021(4) 0.000(4)
C16 0.065(4) 0.021(3) 0.042(4) -0.007(3) -0.015(3) 0.000(3)
C31 0.044(4) 0.037(4) 0.036(4) -0.011(3) -0.012(3) 0.006(3)
O1W 0.109(5) 0.019(3) 0.050(4) 0.000(3) -0.001(3) -0.007(3)
O2W 0.129(5) 0.065(3) 0.090(4) -0.003(3) -0.019(3) 0.004(3)

loop_
_atom_type_symbol
_atom_type_description
_atom_type_scat_dispersion_real
_atom_type_scat_dispersion_imag
_atom_type_scat_source
C C 0.0033 0.0016 'International Tables Vol C Tables 4.2.6.8 and 6.1.1.4'
H H 0.0000 0.0000 'International Tables Vol C Tables 4.2.6.8 and 6.1.1.4'
N N 0.0061 0.0033 'International Tables Vol C Tables 4.2.6.8 and 6.1.1.4'
O O 0.0106 0.0060 'International Tables Vol C Tables 4.2.6.8 and 6.1.1.4'
S S 0.1246 0.1234 'International Tables Vol C Tables 4.2.6.8 and 6.1.1.4'
Cu Cu 0.3201 1.2651 'International Tables Vol C Tables 4.2.6.8 and 6.1.1.4'

loop_
_geom_angle_atom_site_label_1
_geom_angle_atom_site_label_2
_geom_angle_atom_site_label_3
_geom_angle
C32 S2 C29 91.7(3)
C28 S1 C25 93.1(4)
C25 C26 C27 109.5(12)
C25 C26 H26 125.2
C27 C26 H26 125.2
C29 C30 C31 112.1(14)
C29 C30 H30 123.9
C31 C30 H30 123.9
C27 S1' C25 92.4(4)
C31 S2' C29 92.7(4)
C25 C26' C28 113.4(19)
C25 C26' H26' 123.3
C28 C26' H26' 123.3
C29 C30' C32 109.6(14)
C29 C30' H30' 125.2
C32 C30' H30' 125.2
C20 O2 Cu1 113.9(3)
C19 O1 Cu1 114.0(3)
O1 Cu1 O2 84.06(12)
O1 Cu1 N1 95.68(14)
O2 Cu1 N1 176.90(15)
O1 Cu1 N2 176.99(14)
O2 Cu1 N2 98.08(14)
N1 Cu1 N2 82.29(16)
C10 N2 C6 118.3(4)
C10 N2 Cu1 126.4(3)
C6 N2 Cu1 115.3(3)
C1 N1 C5 118.5(4)
C1 N1 Cu1 125.9(3)
C5 N1 Cu1 115.4(3)
O2 C20 C21 123.7(4)
O2 C20 C19 113.3(4)
C21 C20 C19 123.0(4)
O1 C19 C24 123.1(4)
O1 C19 C20 114.6(4)
C24 C19 C20 122.2(4)
C19 C24 C23 117.1(4)
C19 C24 C25 122.0(4)
C23 C24 C25 120.8(4)
N2 C10 C9 121.7(4)
N2 C10 H7 119.1
C9 C10 H7 119.1
N2 C6 C7 121.6(4)
N2 C6 C5 113.4(4)
C7 C6 C5 125.0(4)
N1 C1 C2 121.7(4)
N1 C1 H9 119.1
C2 C1 H9 119.1
C30 C29 C30' 107.2(14)
C30 C29 C21 126.1(10)
C30' C29 C21 126.7(10)
C30 C29 S2' 5.7(11)
C30' C29 S2' 111.5(10)
C21 C29 S2' 121.8(4)
C30 C29 S2 111.3(10)
C30' C29 S2 4.2(11)
C21 C29 S2 122.6(4)
S2' C29 S2 115.5(3)
O4 C23 C24 123.2(4)
O4 C23 C22 116.8(4)
C24 C23 C22 120.0(4)
C26' C25 C26 103.9(15)
C26' C25 C24 128.4(13)
C26 C25 C24 127.5(9)
C26' C25 S1' 109.5(13)
C26 C25 S1' 9.3(9)
C24 C25 S1' 122.0(4)
C26' C25 S1 6.0(14)
C26 C25 S1 109.9(8)
C24 C25 S1 122.6(4)
S1' C25 S1 115.2(4)
O3 C22 C21 124.0(4)
O3 C22 C23 115.5(4)
C21 C22 C23 120.4(4)
C2 C3 C4 116.4(4)
C2 C3 C11 123.3(4)
C4 C3 C11 120.3(4)
C10 C9 C8 121.2(4)
C10 C9 H16 119.4
C8 C9 H16 119.4
N1 C5 C4 121.7(4)
N1 C5 C6 113.4(4)
C4 C5 C6 124.8(4)
C6 C7 C8 120.5(4)
C6 C7 H18 119.7
C8 C7 H18 119.7
C9 C8 C7 116.7(4)
C9 C8 C15 120.6(4)
C7 C8 C15 122.7(4)
C20 C21 C22 117.0(4)
C20 C21 C29 122.7(4)
C22 C21 C29 120.2(4)
C3 C11 C12 112.0(4)
C3 C11 C13 108.6(4)
C12 C11 C13 108.5(4)
C3 C11 C14 109.0(4)
C12 C11 C14 108.5(4)
C13 C11 C14 110.2(4)
C16 C15 C17 108.3(5)
C16 C15 C8 112.9(4)
C17 C15 C8 108.1(4)
C16 C15 C18 107.9(4)
C17 C15 C18 110.7(5)
C8 C15 C18 108.9(4)
C5 C4 C3 120.4(4)
C5 C4 H23 119.8
C3 C4 H23 119.8
C1 C2 C3 121.3(4)
C1 C2 H24 119.4
C3 C2 H24 119.4
C28 C27 C26 108.4(8)
C28 C27 S1' 119.8(5)
C26 C27 S1' 13.7(8)
C28 C27 H27 125.8
C26 C27 H27 125.8
S1' C27 H27 113.9
C11 C12 H26A 109.5
C11 C12 H26B 109.5
H26A C12 H26B 109.5
C11 C12 H26C 109.5
H26A C12 H26C 109.5
H26B C12 H26C 109.5
C11 C14 H27A 109.5
C11 C14 H27B 109.5
H27A C14 H27B 109.5
C11 C14 H27C 109.5
H27A C14 H27C 109.5
H27B C14 H27C 109.5
C27 C28 C26' 104.4(11)
C27 C28 S1 118.8(5)
C26' C28 S1 14.5(11)
C27 C28 H28 120.6
C26' C28 H28 135.0
S1 C28 H28 120.6
C11 C13 H30A 109.5
C11 C13 H30B 109.5
H30A C13 H30B 109.5
C11 C13 H30C 109.5
H30A C13 H30C 109.5
H30B C13 H30C 109.5
C15 C18 H31A 109.5
C15 C18 H31B 109.5
H31A C18 H31B 109.5
C15 C18 H31C 109.5
H31A C18 H31C 109.5
H31B C18 H31C 109.5
C31 C32 C30' 105.3(8)
C31 C32 S2 119.0(5)
C30' C32 S2 13.8(7)
C31 C32 H32 120.5
C30' C32 H32 134.2
S2 C32 H32 120.5
C15 C17 H33A 109.5
C15 C17 H33B 109.5
H33A C17 H33B 109.5
C15 C17 H33C 109.5
H33A C17 H33C 109.5
H33B C17 H33C 109.5
C15 C16 H34A 109.5
C15 C16 H34B 109.5
H34A C16 H34B 109.5
C15 C16 H34C 109.5
H34A C16 H34C 109.5
H34B C16 H34C 109.5
C32 C31 C30 105.7(8)
C32 C31 S2' 120.7(5)
C30 C31 S2' 15.6(8)
C32 C31 H31 127.2
C30 C31 H31 127.2
S2' C31 H31 112.0
H1W O1W H2W 89(8)

loop_
_geom_bond_atom_site_label_1
_geom_bond_atom_site_label_2
_geom_bond_distance
S2 C32 1.615(7)
S2 C29 1.749(6)
S1 C28 1.604(7)
S1 C25 1.728(7)
C26 C25 1.428(18)
C26 C27 1.52(2)
C26 H26 0.9300
C30 C29 1.326(19)
C30 C31 1.55(2)
C30 H30 0.9300
S1' C27 1.613(8)
S1' C25 1.719(8)
S2' C31 1.577(8)
S2' C29 1.724(8)
C26' C25 1.36(3)
C26' C28 1.53(3)
C26' H26' 0.9300
C30' C29 1.382(19)
C30' C32 1.57(2)
C30' H30' 0.9300
O2 C20 1.302(5)
O2 Cu1 1.914(3)
O1 C19 1.285(5)
O1 Cu1 1.911(3)
Cu1 N1 1.954(4)
Cu1 N2 1.961(4)
N2 C10 1.346(5)
N2 C6 1.358(5)
O3 C22 1.236(5)
O4 C23 1.238(5)
N1 C1 1.349(6)
N1 C5 1.359(5)
C20 C21 1.387(6)
C20 C19 1.509(6)
C19 C24 1.401(6)
C24 C23 1.445(6)
C24 C25 1.472(6)
C10 C9 1.370(6)
C10 H7 0.9300
C6 C7 1.381(6)
C6 C5 1.494(6)
C1 C2 1.371(6)
C1 H9 0.9300
C29 C21 1.474(6)
C23 C22 1.556(7)
C22 C21 1.443(6)
C3 C2 1.392(6)
C3 C4 1.402(6)
C3 C11 1.525(6)
C9 C8 1.386(6)
C9 H16 0.9300
C5 C4 1.379(6)
C7 C8 1.385(6)
C7 H18 0.9300
C8 C15 1.532(6)
C11 C12 1.532(7)
C11 C13 1.538(7)
C11 C14 1.546(7)
C15 C16 1.528(7)
C15 C17 1.528(7)
C15 C18 1.532(7)
C4 H23 0.9300
C2 H24 0.9300
C27 C28 1.334(7)
C27 H27 0.9300
C12 H26A 0.9600
C12 H26B 0.9600
C12 H26C 0.9600
C14 H27A 0.9600
C14 H27B 0.9600
C14 H27C 0.9600
C28 H28 0.9300
C13 H30A 0.9600
C13 H30B 0.9600
C13 H30C 0.9600
C18 H31A 0.9600
C18 H31B 0.9600
C18 H31C 0.9600
C32 C31 1.346(7)
C32 H32 0.9300
C17 H33A 0.9600
C17 H33B 0.9600
C17 H33C 0.9600
C16 H34A 0.9600
C16 H34B 0.9600
C16 H34C 0.9600
C31 H31 0.9300
O1W H1W 0.59(6)
O1W H2W 0.76(7)
